data_1523129
loop_
_publ_author_name
'Zalkin, A.'
'Ramsey, W.J.'

_publ_section_title
;
 Intermetallic compounds between lithium and lead. I. The structures of
 Li3 Pb and Li7 Pb2
;
_journal_name_full 'Journal of Physical Chemistry'
_journal_page_first 234
_journal_page_last 236
_journal_volume 60
_journal_year 1956
_chemical_formula_sum 'Li7 Pb2'
_space_group_IT_number 150
_symmetry_space_group_name_Hall 'P 3 2"'
_symmetry_space_group_name_H-M 'P 3 2 1'
_cell_angle_alpha 90
_cell_angle_beta 90
_cell_angle_gamma 120
_cell_formula_units_Z 1
_cell_length_a 4.751
_cell_length_b 4.751
_cell_length_c 8.589
_cell_volume 167.897
_citation_journal_id_ASTM JPCHAX
_cod_data_source_file Zalkin_JPCHAX_1956_988.cif
_cod_data_source_block Li7Pb2
_cod_original_cell_volume 167.8971
_cod_database_code 1523129

loop_
_symmetry_equiv_pos_as_xyz
x,y,z
-y,x-y,z
-x+y,-x,z
y,x,-z
-x,-x+y,-z
x-y,-y,-z

loop_
_atom_site_label
_atom_site_type_symbol
_atom_site_fract_x
_atom_site_fract_y
_atom_site_fract_z
_atom_site_occupancy
_atom_site_U_iso_or_equiv
Pb1 Pb 0.3333 0.6667 0.25 1 0.0
Li4 Li 0.3333 0.6667 0.917 1 0.0
Li3 Li 0.3333 0.6667 0.583 1 0.0
Li2 Li 0 0 0.333 1 0.0
Li1 Li 0 0 0 1 0.0
